data_2203956
loop_
_publ_author_name
'McKeveney, Declan'
'Quinn, Ronald J.'
'Janssen, Christian O.'
'Healy, Peter C.'

_publ_section_title
;
 4-Amino-2-chloro-5-nitro-6-(propylamino)pyrimidine
;
_journal_issue 7
_journal_name_full 'Acta Crystallographica Section E'
_journal_page_first o1260
_journal_page_last o1262
_journal_paper_doi 10.1107/S1600536804015028
_journal_volume 60
_journal_year 2004
_chemical_formula_iupac 'C7 H10 Cl N5 O2'
_chemical_formula_moiety 'C7 H10 Cl N5 O2'
_chemical_formula_sum 'C7 H10 Cl N5 O2'
_chemical_formula_weight 231.65
_chemical_name_systematic
;
4-amino-2-chloro-5-nitro-6-(propylamino)pyrimidine
;
_space_group_IT_number 2
_symmetry_cell_setting triclinic
_symmetry_space_group_name_Hall '-P 1'
_symmetry_space_group_name_H-M 'P -1'
_atom_sites_solution_hydrogens geom
_atom_sites_solution_primary direct
_atom_sites_solution_secondary difmap
_cell_angle_alpha 112.54(2)
_cell_angle_beta 94.82(3)
_cell_angle_gamma 101.69(3)
_cell_formula_units_Z 4
_cell_length_a 7.406(3)
_cell_length_b 11.074(3)
_cell_length_c 13.886(5)
_cell_measurement_reflns_used 25
_cell_measurement_temperature 295
_cell_measurement_theta_max 17.4
_cell_measurement_theta_min 12.7
_cell_volume 1013.4(7)
_computing_cell_refinement 'MSC/AFC7 Diffractometer Control for Windows'
_computing_data_collection
;
MSC/AFC7 Diffractometer Control for Windows (Molecular Structure Corporation,
1999)
;
_computing_data_reduction 'TEXSAN for Windows (Molecular Structure Corporation, 1997-2001)'
_computing_molecular_graphics 'PLATON (Spek, 2001) and ORTEP-3 (Farrugia, 1997)'
_computing_publication_material 'TEXSAN for Windows and PLATON'
_computing_structure_refinement 'TEXSAN for Windows and SHELXL97 (Sheldrick, 1997)'
_computing_structure_solution 'TEXSAN for Windows'
_diffrn_ambient_temperature 295
_diffrn_measured_fraction_theta_full 0.999
_diffrn_measured_fraction_theta_max 0.999
_diffrn_measurement_device 'Rigaku AFC-7R'
_diffrn_measurement_method \w/2\q
_diffrn_radiation_monochromator graphite
_diffrn_radiation_source 'Rigaku rotating anode'
_diffrn_radiation_type 'Mo K\a'
_diffrn_radiation_wavelength 0.7107
_diffrn_reflns_av_R_equivalents 0.025
_diffrn_reflns_av_sigmaI/netI 0.064
_diffrn_reflns_limit_h_max 8
_diffrn_reflns_limit_h_min -8
_diffrn_reflns_limit_k_max 13
_diffrn_reflns_limit_k_min -12
_diffrn_reflns_limit_l_max 7
_diffrn_reflns_limit_l_min -16
_diffrn_reflns_number 3994
_diffrn_reflns_reduction_process ' ?'
_diffrn_reflns_theta_full 25.0
_diffrn_reflns_theta_max 25.0
_diffrn_reflns_theta_min 2.9
_diffrn_standards_decay_% 2.9
_diffrn_standards_interval_count 150
_diffrn_standards_number 3
_exptl_absorpt_coefficient_mu 0.366
_exptl_absorpt_correction_type none
_exptl_crystal_colour colourless
_exptl_crystal_density_diffrn 1.518
_exptl_crystal_density_meas ?
_exptl_crystal_density_method .
_exptl_crystal_description prismatic
_exptl_crystal_F_000 480
_exptl_crystal_size_max 0.30
_exptl_crystal_size_mid 0.15
_exptl_crystal_size_min 0.10
_refine_diff_density_max 0.41
_refine_diff_density_min -0.32
_refine_ls_extinction_method none
_refine_ls_goodness_of_fit_ref 1.02
_refine_ls_hydrogen_treatment constr
_refine_ls_matrix_type full
_refine_ls_number_parameters 272
_refine_ls_number_reflns 3565
_refine_ls_number_restraints 0
_refine_ls_restrained_S_all 1.02
_refine_ls_R_factor_all 0.1209
_refine_ls_R_factor_gt 0.050
_refine_ls_shift/su_max 0.000
_refine_ls_shift/su_mean 0.000
_refine_ls_structure_factor_coef Fsqd
_refine_ls_weighting_details 'calc w = 1/[\s^2^(Fo^2^)+(0.0687P)^2^+0.5417P] where P=(Fo^2^+2Fc^2^)/3'
_refine_ls_weighting_scheme calc
_refine_ls_wR_factor_gt 0.129
_refine_ls_wR_factor_ref 0.158
_reflns_number_gt 1948
_reflns_number_total 3565
_reflns_threshold_expression I>2\s(I)
_cod_data_source_file tk6175.cif
_cod_data_source_block I
_cod_depositor_comments
;
The following automatic conversions were performed:
'_symmetry_cell_setting' value 'Triclinic' changed to 'triclinic'
according to '/home/saulius/struct/CIF-dictionaries/cif_core.dic'
dictionary named 'cif_core.dic' version 2.4.1 from 2010-06-29.

Automatic conversion script
Id: cif_fix_enum 1527 2010-12-29 10:47:43Z saulius 

The following automatic conversions were performed:

'_symmetry_cell_setting' value 'Triclinic' changed to 'triclinic'
according to /home/saulius/struct/CIF-dictionaries/cif_core.dic
dictionary named 'cif_core.dic' version 2.4.1 from 2010-06-29.

Automatic conversion script
Id: cif_fix_values 1715 2011-07-08 13:25:40Z adriana 
;
_cod_database_code 2203956
_cod_database_fobs_code 2203956

loop_
_symmetry_equiv_pos_as_xyz
x,y,z
-x,-y,-z

loop_
_atom_site_aniso_label
_atom_site_aniso_U_11
_atom_site_aniso_U_22
_atom_site_aniso_U_33
_atom_site_aniso_U_12
_atom_site_aniso_U_13
_atom_site_aniso_U_23
Cl2A 0.0822(8) 0.0499(6) 0.0463(6) 0.0271(6) 0.0233(6) 0.0107(5)
O51A 0.149(3) 0.0454(18) 0.058(2) 0.049(2) 0.050(2) 0.0270(16)
O52A 0.124(3) 0.0585(19) 0.0359(16) 0.0355(18) 0.0303(17) 0.0245(15)
N1A 0.055(2) 0.0366(18) 0.0426(18) 0.0172(15) 0.0128(15) 0.0195(15)
N3A 0.052(2) 0.0407(18) 0.0333(17) 0.0162(15) 0.0122(14) 0.0179(14)
N4A 0.069(2) 0.0426(18) 0.0403(18) 0.0243(16) 0.0204(16) 0.0258(15)
N5A 0.071(2) 0.044(2) 0.0355(18) 0.0178(17) 0.0188(16) 0.0174(16)
N6A 0.076(2) 0.052(2) 0.049(2) 0.0286(18) 0.0220(18) 0.0319(17)
C2A 0.042(2) 0.041(2) 0.037(2) 0.0110(17) 0.0107(17) 0.0150(17)
C4A 0.038(2) 0.036(2) 0.0338(19) 0.0076(16) 0.0077(16) 0.0141(16)
C5A 0.050(2) 0.0344(19) 0.0287(18) 0.0132(17) 0.0116(16) 0.0138(15)
C6A 0.039(2) 0.037(2) 0.038(2) 0.0091(16) 0.0061(16) 0.0170(17)
C7A 0.087(4) 0.070(3) 0.084(3) 0.044(3) 0.036(3) 0.058(3)
C8A 0.073(4) 0.056(3) 0.222(8) 0.033(3) 0.060(4) 0.075(4)
C9A 0.069(3) 0.053(3) 0.111(4) 0.021(2) 0.017(3) 0.040(3)
Cl2B 0.0817(8) 0.0481(6) 0.0375(6) 0.0287(5) 0.0156(5) 0.0095(5)
O51B 0.118(3) 0.0478(17) 0.0494(17) 0.0477(18) 0.0305(17) 0.0235(15)
O52B 0.121(3) 0.0571(19) 0.0324(15) 0.0367(18) 0.0251(16) 0.0206(14)
N1B 0.067(2) 0.0386(18) 0.0394(18) 0.0197(16) 0.0199(16) 0.0184(15)
N3B 0.058(2) 0.0372(17) 0.0346(17) 0.0164(15) 0.0128(15) 0.0182(14)
N4B 0.082(3) 0.0393(18) 0.0379(18) 0.0255(17) 0.0168(17) 0.0205(15)
N5B 0.069(2) 0.0405(19) 0.0344(18) 0.0185(17) 0.0148(16) 0.0166(15)
N6B 0.103(3) 0.051(2) 0.0413(19) 0.041(2) 0.0276(19) 0.0296(17)
C2B 0.047(2) 0.039(2) 0.032(2) 0.0150(17) 0.0104(17) 0.0129(17)
C4B 0.043(2) 0.035(2) 0.035(2) 0.0095(17) 0.0089(16) 0.0174(17)
C5B 0.054(2) 0.0327(19) 0.034(2) 0.0107(17) 0.0128(17) 0.0167(16)
C6B 0.056(3) 0.040(2) 0.039(2) 0.0170(19) 0.0127(19) 0.0209(18)
C7B 0.091(4) 0.060(3) 0.058(3) 0.032(3) 0.025(3) 0.032(2)
C8B 0.099(4) 0.071(3) 0.094(4) 0.035(3) 0.041(3) 0.038(3)
C9B 0.170(6) 0.059(3) 0.115(5) 0.050(4) 0.065(5) 0.054(3)

loop_
_atom_site_label
_atom_site_fract_x
_atom_site_fract_y
_atom_site_fract_z
_atom_site_U_iso_or_equiv
_atom_site_thermal_displace_type
_atom_site_occupancy
_atom_site_type_symbol
Cl2A 0.85919(17) 0.63673(11) -0.14901(8) 0.0599(4) Uani 1.000 Cl
O51A 0.6980(5) 1.1475(3) 0.2298(2) 0.0765(13) Uani 1.000 O
O52A 0.7044(5) 1.0156(3) 0.3078(2) 0.0682(13) Uani 1.000 O
N1A 0.8053(4) 0.7210(3) 0.0437(2) 0.0426(11) Uani 1.000 N
N3A 0.7873(4) 0.8650(3) -0.0461(2) 0.0402(11) Uani 1.000 N
N4A 0.7342(5) 1.0719(3) 0.0316(2) 0.0456(11) Uani 1.000 N
N5A 0.7155(5) 1.0389(3) 0.2282(2) 0.0487(11) Uani 1.000 N
N6A 0.7698(5) 0.7796(3) 0.2153(3) 0.0529(12) Uani 1.000 N
C2A 0.8111(5) 0.7556(4) -0.0362(3) 0.0400(12) Uani 1.000 C
C4A 0.7550(5) 0.9617(3) 0.0419(3) 0.0362(11) Uani 1.000 C
C5A 0.7471(5) 0.9392(3) 0.1364(3) 0.0367(11) Uani 1.000 C
C6A 0.7731(5) 0.8134(4) 0.1334(3) 0.0376(12) Uani 1.000 C
C7A 0.7962(7) 0.6526(5) 0.2142(4) 0.0669(19) Uani 1.000 C
C8A 0.6349(8) 0.5575(5) 0.2073(6) 0.107(3) Uani 1.000 C
C9A 0.6618(7) 0.4321(5) 0.2209(5) 0.0747(19) Uani 1.000 C
Cl2B 0.71247(16) 1.31999(10) 0.92443(8) 0.0561(4) Uani 1.000 Cl
O51B 0.8335(5) 0.7953(3) 0.5424(2) 0.0654(13) Uani 1.000 O
O52B 0.7897(5) 0.9143(3) 0.4564(2) 0.0665(13) Uani 1.000 O
N1B 0.7114(5) 1.2186(3) 0.7236(2) 0.0459(11) Uani 1.000 N
N3B 0.7534(4) 1.0825(3) 0.8182(2) 0.0412(10) Uani 1.000 N
N4B 0.7995(5) 0.8737(3) 0.7410(2) 0.0496(13) Uani 1.000 N
N5B 0.7986(5) 0.8988(3) 0.5403(2) 0.0465(11) Uani 1.000 N
N6B 0.7112(5) 1.1461(3) 0.5460(3) 0.0574(14) Uani 1.000 N
C2B 0.7274(5) 1.1912(4) 0.8077(3) 0.0390(12) Uani 1.000 C
C4B 0.7739(5) 0.9823(3) 0.7289(3) 0.0367(12) Uani 1.000 C
C5B 0.7690(5) 0.9997(3) 0.6325(3) 0.0390(11) Uani 1.000 C
C6B 0.7300(5) 1.1216(4) 0.6319(3) 0.0425(14) Uani 1.000 C
C7B 0.6626(7) 1.2670(5) 0.5430(4) 0.0645(19) Uani 1.000 C
C8B 0.8261(8) 1.3790(6) 0.5757(5) 0.083(2) Uani 1.000 C
C9B 0.7722(10) 1.5016(5) 0.5612(5) 0.103(3) Uani 1.000 C
H6A 0.75000 0.84290 0.28030 0.0420 Uiso 1.000 H
H41A 0.71120 1.14410 0.08980 0.0550 Uiso 1.000 H
H42A 0.74220 1.07920 -0.03400 0.0550 Uiso 1.000 H
H71A 0.87790 0.67270 0.27800 0.0810 Uiso 1.000 H
H72A 0.85390 0.61300 0.15540 0.0810 Uiso 1.000 H
H81A 0.56820 0.60120 0.25970 0.1270 Uiso 1.000 H
H82A 0.56150 0.52810 0.13880 0.1270 Uiso 1.000 H
H91A 0.74280 0.39310 0.17570 0.0900 Uiso 1.000 H
H92A 0.54390 0.36860 0.20360 0.0900 Uiso 1.000 H
H93A 0.71550 0.45680 0.29260 0.0900 Uiso 1.000 H
H6B 0.73060 1.08110 0.48190 0.0690 Uiso 1.000 H
H41B 0.81510 0.79900 0.68210 0.0600 Uiso 1.000 H
H42B 0.80230 0.87050 0.80840 0.0600 Uiso 1.000 H
H71B 0.57590 1.29160 0.58920 0.0770 Uiso 1.000 H
H72B 0.60650 1.24690 0.47270 0.0770 Uiso 1.000 H
H81B 0.87570 1.40520 0.64820 0.1000 Uiso 1.000 H
H82B 0.91770 1.35220 0.53390 0.1000 Uiso 1.000 H
H91B 0.87450 1.57970 0.59450 0.1230 Uiso 1.000 H
H92B 0.66580 1.51830 0.59260 0.1230 Uiso 1.000 H
H93B 0.74450 1.48140 0.48780 0.1230 Uiso 1.000 H

loop_
_atom_type_symbol
_atom_type_description
_atom_type_scat_dispersion_real
_atom_type_scat_dispersion_imag
_atom_type_scat_source
O O 0.0106 0.0060 'International Tables Vol C Tables 4.2.6.8 and 6.1.1.4'
N N 0.0061 0.0033 'International Tables Vol C Tables 4.2.6.8 and 6.1.1.4'
Cl Cl 0.1484 0.1585 'International Tables Vol C Tables 4.2.6.8 and 6.1.1.4'
H H 0.0000 0.0000 'International Tables Vol C Tables 4.2.6.8 and 6.1.1.4'
C C 0.0033 0.0016 'International Tables Vol C Tables 4.2.6.8 and 6.1.1.4'

loop_
_geom_angle_atom_site_label_1
_geom_angle_atom_site_label_2
_geom_angle_atom_site_label_3
_geom_angle
_geom_angle_publ_flag
C2A N1A C6A 115.7(4) yes
C2A N3A C4A 115.6(3) yes
O51A N5A O52A 120.0(3) yes
O51A N5A C5A 121.1(3) yes
O52A N5A C5A 118.9(3) yes
C6A N6A C7A 124.9(4) yes
C4A N4A H42A 120.02 no
H41A N4A H42A 119.96 no
C4A N4A H41A 120.03 no
C6A N6A H6A 118.34 no
C7A N6A H6A 116.73 no
C2B N1B C6B 115.9(4) yes
C2B N3B C4B 115.7(3) yes
O51B N5B O52B 119.8(3) yes
O52B N5B C5B 119.6(3) yes
O51B N5B C5B 120.6(3) yes
C6B N6B C7B 124.5(4) yes
C4B N4B H42B 120.04 no
H41B N4B H42B 120.06 no
C4B N4B H41B 119.90 no
C6B N6B H6B 117.75 no
C7B N6B H6B 117.78 no
Cl2A C2A N1A 114.5(3) yes
Cl2A C2A N3A 114.2(3) yes
N1A C2A N3A 131.2(4) yes
N3A C4A C5A 119.7(3) yes
N3A C4A N4A 115.1(3) yes
N4A C4A C5A 125.2(3) yes
N5A C5A C4A 120.2(3) yes
C4A C5A C6A 117.7(3) yes
N5A C5A C6A 122.1(3) yes
N6A C6A C5A 123.9(4) yes
N1A C6A N6A 115.9(4) yes
N1A C6A C5A 120.1(4) yes
N6A C7A C8A 116.2(5) yes
C7A C8A C9A 116.9(5) no
C8A C7A H72A 108.05 no
H71A C7A H72A 109.37 no
C8A C7A H71A 107.56 no
N6A C7A H71A 107.71 no
N6A C7A H72A 107.86 no
C7A C8A H82A 107.20 no
H81A C8A H82A 109.37 no
C9A C8A H82A 107.41 no
C7A C8A H81A 107.82 no
C9A C8A H81A 107.97 no
C8A C9A H92A 109.46 no
C8A C9A H93A 109.20 no
H91A C9A H92A 109.66 no
H91A C9A H93A 109.51 no
C8A C9A H91A 109.65 no
H92A C9A H93A 109.34 no
Cl2B C2B N1B 114.7(3) yes
Cl2B C2B N3B 114.4(3) yes
N1B C2B N3B 130.9(4) yes
N4B C4B C5B 125.3(3) yes
N3B C4B C5B 119.9(3) yes
N3B C4B N4B 114.8(3) yes
N5B C5B C4B 120.5(3) yes
C4B C5B C6B 118.1(3) yes
N5B C5B C6B 121.5(3) yes
N1B C6B N6B 116.9(4) yes
N6B C6B C5B 123.8(4) yes
N1B C6B C5B 119.3(4) yes
N6B C7B C8B 111.4(5) yes
C7B C8B C9B 110.0(5) no
N6B C7B H71B 109.02 no
N6B C7B H72B 109.02 no
C8B C7B H71B 109.03 no
C8B C7B H72B 108.97 no
H71B C7B H72B 109.37 no
C7B C8B H81B 109.29 no
C7B C8B H82B 109.33 no
C9B C8B H81B 109.38 no
C9B C8B H82B 109.48 no
H81B C8B H82B 109.39 no
C8B C9B H91B 109.37 no
C8B C9B H92B 109.56 no
C8B C9B H93B 109.50 no
H91B C9B H92B 109.43 no
H91B C9B H93B 109.36 no
H92B C9B H93B 109.61 no

loop_
_geom_bond_atom_site_label_1
_geom_bond_atom_site_label_2
_geom_bond_distance
_geom_bond_publ_flag
Cl2A C2A 1.738(4) yes
Cl2B C2B 1.732(4) yes
O51A N5A 1.228(5) yes
O52A N5A 1.233(4) yes
O51B N5B 1.235(5) yes
O52B N5B 1.239(4) yes
N1A C2A 1.306(5) yes
N1A C6A 1.352(5) yes
N3A C4A 1.360(5) yes
N3A C2A 1.314(6) yes
N4A C4A 1.319(5) yes
N5A C5A 1.406(5) yes
N6A C6A 1.327(6) yes
N6A C7A 1.453(7) yes
N4A H42A 0.9504 no
N4A H41A 0.9514 no
N6A H6A 0.9525 no
N1B C2B 1.316(5) yes
N1B C6B 1.355(5) yes
N3B C2B 1.316(6) yes
N3B C4B 1.356(5) yes
N4B C4B 1.324(5) yes
N5B C5B 1.410(5) yes
N6B C6B 1.323(6) yes
N6B C7B 1.469(7) yes
N4B H41B 0.9505 no
N4B H42B 0.9487 no
N6B H6B 0.9508 no
C4A C5A 1.430(5) yes
C5A C6A 1.430(6) yes
C7A C8A 1.392(8) no
C8A C9A 1.520(9) no
C7A H72A 0.9498 no
C7A H71A 0.9513 no
C8A H81A 0.9463 no
C8A H82A 0.9543 no
C9A H92A 0.9493 no
C9A H93A 0.9514 no
C9A H91A 0.9493 no
C4B C5B 1.422(5) yes
C5B C6B 1.439(6) yes
C7B C8B 1.442(9) no
C8B C9B 1.568(9) no
C7B H71B 0.9510 no
C7B H72B 0.9504 no
C8B H81B 0.9507 no
C8B H82B 0.9493 no
C9B H91B 0.9515 no
C9B H92B 0.9489 no
C9B H93B 0.9501 no

loop_
_geom_contact_atom_site_label_1
_geom_contact_atom_site_label_2
_geom_contact_distance
_geom_contact_site_symmetry_2
_geom_contact_publ_flag
Cl2B C6A 3.495(4) 2_676 no
Cl2A H42B 2.9666 1_554 no
Cl2A H81B 3.0294 1_544 no
Cl2A H92A 3.0007 2_665 no
Cl2A H91A 3.0691 2_765 no
Cl2B H42A 2.9810 1_556 no
O51A N4A 2.607(4) . no
O51A C9A 3.264(7) 1_565 no
O51B N4B 2.607(4) . no
O51B C9B 3.305(7) 1_545 no
O52A C2B 3.377(5) 2_676 no
O52A O52B 2.785(5) . no
O52A N6A 2.601(5) . no
O52A N6B 3.052(5) . no
O52B O52B 3.160(5) 2_776 no
O52B O52A 2.785(5) . no
O52B N6A 3.076(5) . no
O52B N6B 2.599(5) . no
O51A H41A 1.9410 . no
O51B H82B 2.7219 2_776 no
O51B H41B 1.9414 . no
O51B H91B 2.8098 1_545 no
O52A H6B 2.2204 . no
O52A H6A 1.9084 . no
O52B H6A 2.2353 . no
O52B H6B 1.8926 . no
N1B C8B 3.251(8) . no
N3A N4B 3.003(4) 1_554 no
N3B C6A 3.384(5) 2_776 no
N3B N4A 3.024(4) 1_556 no
N4A N5A 2.900(4) . no
N4A O51A 2.607(4) . no
N4A N3B 3.024(4) 1_554 no
N4B N3A 3.003(4) 1_556 no
N4B N5B 2.904(4) . no
N4B O51B 2.607(4) . no
N5A N6A 2.920(5) . no
N5A N4A 2.900(4) . no
N5B N4B 2.904(4) . no
N5B N6B 2.913(5) . no
N5B C7B 3.398(7) 2_676 no
N6A O52A 2.601(5) . no
N6A O52B 3.076(5) . no
N6A N5A 2.920(5) . no
N6B N5B 2.913(5) . no
N6B O52A 3.052(5) . no
N6B O52B 2.599(5) . no
N1A H72A 2.3380 . no
N1B H81B 2.7745 . no
N1B H71B 2.5124 . no
N3A H42B 2.0560 1_554 no
N3B H42A 2.0749 1_556 no
N5A H41A 2.6019 . no
N5A H6A 2.5875 . no
N5B H6B 2.5658 . no
N5B H41B 2.6064 . no
C2B O52A 3.377(6) 2_676 no
C4B C6A 3.545(6) 2_776 no
C6A Cl2B 3.495(4) 2_676 no
C6A N3B 3.384(5) 2_776 no
C6A C4B 3.545(6) 2_776 no
C7B N5B 3.398(7) 2_676 no
C8B N1B 3.251(8) . no
C9A O51A 3.264(7) 1_545 no
C9B O51B 3.305(7) 1_565 no
C2A H42B 2.8968 1_554 no
C2A H92A 3.0443 2_665 no
C2B H42A 2.9126 1_556 no
C4A H42B 3.0796 1_554 no
C4B H42A 3.0942 1_556 no
C6B H81B 3.0200 . no
C9B H41B 3.0034 1_565 no
H6A O52B 2.2353 . no
H6A N5A 2.5875 . no
H6A O52A 1.9084 . no
H6B O52A 2.2204 . no
H6B O52B 1.8926 . no
H6B N5B 2.5658 . no
H41A N5A 2.6019 . no
H41A H91A 2.5010 1_565 no
H41A O51A 1.9410 . no
H41B O51B 1.9414 . no
H41B N5B 2.6064 . no
H41B C9B 3.0034 1_545 no
H41B H91B 2.4151 1_545 no
H42A Cl2B 2.9810 1_554 no
H42A N3B 2.0749 1_554 no
H42A C2B 2.9126 1_554 no
H42A C4B 3.0942 1_554 no
H42B C4A 3.0796 1_556 no
H42B Cl2A 2.9666 1_556 no
H42B N3A 2.0560 1_556 no
H42B C2A 2.8968 1_556 no
H71A H81B 2.4748 2_776 no
H71A H93A 2.5398 . no
H71B H81A 2.4359 2_676 no
H71B H92B 2.4443 . no
H71B N1B 2.5124 . no
H72A H91A 2.5375 . no
H72A N1A 2.3380 . no
H72B H93B 2.5108 . no
H81A H71B 2.4360 2_676 no
H81B C6B 3.0200 . no
H81B N1B 2.7745 . no
H81B H71A 2.4748 2_776 no
H81B Cl2A 3.0294 1_566 no
H82B O51B 2.7219 2_776 no
H91A H72A 2.5375 . no
H91A H41A 2.5010 1_545 no
H91A Cl2A 3.0691 2_765 no
H91B H41B 2.4151 1_565 no
H91B O51B 2.8098 1_565 no
H92A Cl2A 3.0007 2_665 no
H92A C2A 3.0443 2_665 no
H92B H71B 2.4443 . no
H93A H71A 2.5398 . no
H93B H72B 2.5108 . no

loop_
_geom_hbond_atom_site_label_D
_geom_hbond_atom_site_label_H
_geom_hbond_atom_site_label_A
_geom_hbond_site_symmetry_A
_geom_hbond_distance_DH
_geom_hbond_distance_HA
_geom_hbond_distance_DA
_geom_hbond_angle_DHA
_geom_hbond_publ_flag
N6A H6A O52A . 0.95 1.91 2.601(5) 128 yes
N6A H6A O52B . 0.95 2.24 3.076(5) 147 yes
N6B H6B O52A . 0.95 2.22 3.052(5) 146 yes
N6B H6B O52B . 0.95 1.89 2.599(5) 129 yes
N4A H41A O51A . 0.95 1.94 2.607(4) 125 yes
N4B H41B O51B . 0.95 1.94 2.607(4) 125 yes
N4A H42A N3B 1_554 0.95 2.07 3.024(4) 177 yes
N4B H42B N3A 1_556 0.95 2.06 3.003(4) 176 yes

loop_
_geom_torsion_atom_site_label_1
_geom_torsion_atom_site_label_2
_geom_torsion_atom_site_label_3
_geom_torsion_atom_site_label_4
_geom_torsion
_geom_torsion_publ_flag
C6A N1A C2A Cl2A 178.3(3) no
C6A N1A C2A N3A -1.5(6) no
C2A N1A C6A N6A -179.0(3) no
C2A N1A C6A C5A 0.3(5) no
C4A N3A C2A Cl2A -178.1(3) no
C4A N3A C2A N1A 1.7(6) no
C2A N3A C4A N4A 179.0(3) no
C2A N3A C4A C5A -0.6(5) no
O51A N5A C5A C4A -1.5(6) no
O51A N5A C5A C6A 178.2(4) no
O52A N5A C5A C4A 178.1(4) no
O52A N5A C5A C6A -2.2(6) no
C7A N6A C6A N1A -0.6(6) no
C7A N6A C6A C5A -179.9(4) no
C6A N6A C7A C8A -103.2(6) no
C2B N1B C6B N6B 178.9(3) no
C2B N1B C6B C5B -1.3(5) no
C6B N1B C2B Cl2B 177.5(3) no
C6B N1B C2B N3B -2.3(6) no
C4B N3B C2B Cl2B -177.2(3) no
C4B N3B C2B N1B 2.6(6) no
C2B N3B C4B C5B 0.8(5) no
C2B N3B C4B N4B -179.9(3) no
O51B N5B C5B C6B 179.4(4) no
O51B N5B C5B C4B -1.7(6) no
O52B N5B C5B C4B 178.4(4) no
O52B N5B C5B C6B -0.5(6) no
C7B N6B C6B N1B -3.3(6) no
C7B N6B C6B C5B 177.0(4) no
C6B N6B C7B C8B 84.0(6) no
N3A C4A C5A N5A 179.4(3) no
N4A C4A C5A N5A -0.2(6) no
N4A C4A C5A C6A -179.9(4) no
N3A C4A C5A C6A -0.3(5) no
C4A C5A C6A N1A 0.5(5) no
N5A C5A C6A N1A -179.2(3) no
C4A C5A C6A N6A 179.8(4) no
N5A C5A C6A N6A 0.0(6) no
N6A C7A C8A C9A -172.0(5) no
N3B C4B C5B N5B 177.1(3) no
N4B C4B C5B C6B 176.8(4) no
N3B C4B C5B C6B -3.9(5) no
N4B C4B C5B N5B -2.1(6) no
N5B C5B C6B N6B 2.9(6) no
C4B C5B C6B N1B 4.2(5) no
C4B C5B C6B N6B -176.0(4) no
N5B C5B C6B N1B -176.9(3) no
N6B C7B C8B C9B 174.6(5) no

loop_
_cod_related_entry_id
_cod_related_entry_database
_cod_related_entry_code
1 ChemSpider 24733031
